data_4345051
loop_
_publ_author_name
'Kriegel, Benjamin M.'
'Naested, Lara C. E.'
'Nocton, Gr\'egory'
'Lakshmi, K. V.'
'Lohrey, Trevor D.'
'Bergman, Robert G.'
'Arnold, John'

_publ_section_title
;
 Redox-Initiated Reactivity of Dinuclear \b-Diketiminatoniobium Imido
 Complexes.
;
_journal_issue 3
_journal_name_full 'Inorganic chemistry'
_journal_page_first 1626
_journal_page_last 1637
_journal_paper_doi 10.1021/acs.inorgchem.6b02735
_journal_volume 56
_journal_year 2017
_chemical_formula_sum 'C57 H83 N6 Nb2 O0'
_chemical_formula_weight 1038.11
_chemical_name_common bmkxr73
_space_group_crystal_system monoclinic
_space_group_IT_number 14
_space_group_name_Hall '-P 2ybc'
_space_group_name_H-M_alt 'P 1 21/c 1'
_symmetry_space_group_name_Hall '-P 2ybc'
_symmetry_space_group_name_H-M 'P 1 21/c 1'
_atom_sites_solution_hydrogens geom
_atom_sites_solution_primary iterative
_atom_sites_solution_secondary difmap
_audit_creation_method SHELXL-2014/7
_cell_angle_alpha 90
_cell_angle_beta 92.016(2)
_cell_angle_gamma 90
_cell_formula_units_Z 4
_cell_length_a 19.6714(6)
_cell_length_b 13.6781(4)
_cell_length_c 20.0479(6)
_cell_measurement_reflns_used 8987
_cell_measurement_temperature 100(2)
_cell_measurement_theta_max 25.35
_cell_measurement_theta_min 2.25
_cell_volume 5390.9(3)
_computing_cell_refinement 'Bruker SAINT'
_computing_data_collection 'Bruker APEX2'
_computing_data_reduction 'Bruker SAINT'
_computing_molecular_graphics ORTEP-32
_computing_publication_material WinGX
_computing_structure_refinement SHELXL-2014
_computing_structure_solution SHELXT
_diffrn_ambient_temperature 100(2)
_diffrn_detector_area_resol_mean 8.366
_diffrn_measured_fraction_theta_full 0.996
_diffrn_measured_fraction_theta_max 0.991
_diffrn_measurement_device_type 'Bruker APEX-II CCD'
_diffrn_measurement_method 'phi and omega scans'
_diffrn_radiation_type MoK\a
_diffrn_radiation_wavelength 0.71073
_diffrn_reflns_av_R_equivalents 0.0718
_diffrn_reflns_av_unetI/netI 0.0952
_diffrn_reflns_Laue_measured_fraction_full 0.996
_diffrn_reflns_Laue_measured_fraction_max 0.991
_diffrn_reflns_limit_h_max 23
_diffrn_reflns_limit_h_min -23
_diffrn_reflns_limit_k_max 16
_diffrn_reflns_limit_k_min -16
_diffrn_reflns_limit_l_max 24
_diffrn_reflns_limit_l_min -24
_diffrn_reflns_number 29828
_diffrn_reflns_point_group_measured_fraction_full 0.996
_diffrn_reflns_point_group_measured_fraction_max 0.991
_diffrn_reflns_theta_full 25.000
_diffrn_reflns_theta_max 25.397
_diffrn_reflns_theta_min 1.803
_diffrn_source 'microfocus sealed tube'
_exptl_absorpt_coefficient_mu 0.466
_exptl_absorpt_correction_T_max 0.7452
_exptl_absorpt_correction_T_min 0.6327
_exptl_absorpt_correction_type multi-scan
_exptl_absorpt_process_details SADABS
_exptl_crystal_colour red
_exptl_crystal_density_diffrn 1.279
_exptl_crystal_description block
_exptl_crystal_F_000 2196
_exptl_crystal_size_max 0.040
_exptl_crystal_size_mid 0.020
_exptl_crystal_size_min 0.020
_refine_diff_density_max 0.937
_refine_diff_density_min -0.824
_refine_diff_density_rms 0.108
_refine_ls_extinction_method none
_refine_ls_goodness_of_fit_ref 1.043
_refine_ls_hydrogen_treatment constr
_refine_ls_matrix_type full
_refine_ls_number_parameters 640
_refine_ls_number_reflns 9833
_refine_ls_number_restraints 0
_refine_ls_restrained_S_all 1.043
_refine_ls_R_factor_all 0.0961
_refine_ls_R_factor_gt 0.0571
_refine_ls_shift/su_max 0.001
_refine_ls_shift/su_mean 0.000
_refine_ls_structure_factor_coef Fsqd
_refine_ls_weighting_details 'w=1/[\s^2^(Fo^2^)+(0.0486P)^2^+9.3163P] where P=(Fo^2^+2Fc^2^)/3'
_refine_ls_weighting_scheme calc
_refine_ls_wR_factor_gt 0.1218
_refine_ls_wR_factor_ref 0.1363
_reflns_Friedel_coverage 0.000
_reflns_number_gt 6666
_reflns_number_total 9833
_reflns_threshold_expression 'I > 2\s(I)'
_cod_data_source_file ic6b02735_si_005.cif
_cod_data_source_block shelx
_cod_depositor_comments 'Adding full bibliography for 4345050--4345053.cif.'
_cod_database_code 4345051
_shelx_shelxl_version_number 2014/7
_shelx_space_group_comment
; 
The symmetry employed for this shelxl refinement is uniquely defined 
by the following loop, which should always be used as a source of 
symmetry information in preference to the above space-group names. 
They are only intended as comments. 
;
_shelx_estimated_absorpt_t_min 0.982
_shelx_estimated_absorpt_t_max 0.991

loop_
_space_group_symop_operation_xyz
'x, y, z'
'-x, y+1/2, -z+1/2'
'-x, -y, -z'
'x, -y-1/2, z-1/2'

loop_
_atom_site_label
_atom_site_type_symbol
_atom_site_fract_x
_atom_site_fract_y
_atom_site_fract_z
_atom_site_U_iso_or_equiv
_atom_site_adp_type
_atom_site_occupancy
_atom_site_site_symmetry_order
_atom_site_calc_flag
_atom_site_refinement_flags_posn
_atom_site_refinement_flags_adp
_atom_site_refinement_flags_occupancy
_atom_site_disorder_assembly
_atom_site_disorder_group
C1 C 0.3688(3) 0.3050(4) 0.3460(2) 0.0222(12) Uani 1 1 d . . . . .
C2 C 0.3186(3) 0.2453(4) 0.3719(2) 0.0226(12) Uani 1 1 d . . . . .
H2 H 0.3248 0.1768 0.3667 0.027 Uiso 1 1 calc R U . . .
C3 C 0.2601(3) 0.2741(4) 0.4046(2) 0.0224(12) Uani 1 1 d . . . . .
C4 C 0.4382(3) 0.2586(4) 0.3393(3) 0.0277(13) Uani 1 1 d . . . . .
H4A H 0.4540 0.2697 0.2941 0.042 Uiso 1 1 calc R U . . .
H4B H 0.4350 0.1881 0.3475 0.042 Uiso 1 1 calc R U . . .
H4C H 0.4704 0.2878 0.3718 0.042 Uiso 1 1 calc R U . . .
C5 C 0.2258(3) 0.1954(4) 0.4454(3) 0.0320(14) Uani 1 1 d . . . . .
H5A H 0.2339 0.2086 0.4931 0.048 Uiso 1 1 calc R U . . .
H5B H 0.2446 0.1313 0.4344 0.048 Uiso 1 1 calc R U . . .
H5C H 0.1768 0.1957 0.4350 0.048 Uiso 1 1 calc R U . . .
C6 C 0.4210(3) 0.4518(4) 0.3158(3) 0.0220(12) Uani 1 1 d . . . . .
C7 C 0.4454(3) 0.4580(4) 0.2514(3) 0.0248(12) Uani 1 1 d . . . . .
C8 C 0.5080(3) 0.5026(4) 0.2419(3) 0.0297(13) Uani 1 1 d . . . . .
H8 H 0.5246 0.5065 0.1981 0.036 Uiso 1 1 calc R U . . .
C9 C 0.5468(3) 0.5413(4) 0.2945(3) 0.0336(14) Uani 1 1 d . . . . .
C10 C 0.5208(3) 0.5374(4) 0.3574(3) 0.0303(13) Uani 1 1 d . . . . .
H10 H 0.5465 0.5651 0.3937 0.036 Uiso 1 1 calc R U . . .
C11 C 0.4584(3) 0.4946(4) 0.3697(3) 0.0266(13) Uani 1 1 d . . . . .
C12 C 0.4062(3) 0.4139(4) 0.1931(2) 0.0286(13) Uani 1 1 d . . . . .
H12A H 0.4133 0.3430 0.1928 0.043 Uiso 1 1 calc R U . . .
H12B H 0.4222 0.4420 0.1515 0.043 Uiso 1 1 calc R U . . .
H12C H 0.3577 0.4280 0.1970 0.043 Uiso 1 1 calc R U . . .
C13 C 0.6166(3) 0.5846(5) 0.2847(3) 0.0491(18) Uani 1 1 d . . . . .
H13A H 0.6185 0.6509 0.3032 0.074 Uiso 1 1 calc R U . . .
H13B H 0.6255 0.5870 0.2369 0.074 Uiso 1 1 calc R U . . .
H13C H 0.6512 0.5438 0.3075 0.074 Uiso 1 1 calc R U . . .
C14 C 0.4300(3) 0.4944(4) 0.4377(3) 0.0349(15) Uani 1 1 d . . . . .
H14A H 0.4303 0.4276 0.4554 0.052 Uiso 1 1 calc R U . . .
H14B H 0.3832 0.5191 0.4352 0.052 Uiso 1 1 calc R U . . .
H14C H 0.4578 0.5365 0.4673 0.052 Uiso 1 1 calc R U . . .
C15 C 0.1882(3) 0.3869(4) 0.4540(2) 0.0208(12) Uani 1 1 d . . . . .
C16 C 0.2152(3) 0.4078(4) 0.5186(2) 0.0215(12) Uani 1 1 d . . . . .
C17 C 0.1705(3) 0.4318(4) 0.5684(3) 0.0250(13) Uani 1 1 d . . . . .
H17 H 0.1887 0.4470 0.6117 0.030 Uiso 1 1 calc R U . . .
C18 C 0.1005(3) 0.4346(4) 0.5572(2) 0.0244(12) Uani 1 1 d . . . . .
C19 C 0.0756(3) 0.4124(4) 0.4929(3) 0.0256(12) Uani 1 1 d . . . . .
H19 H 0.0279 0.4135 0.4842 0.031 Uiso 1 1 calc R U . . .
C20 C 0.1179(3) 0.3887(4) 0.4408(2) 0.0226(12) Uani 1 1 d . . . . .
C21 C 0.2905(3) 0.4050(4) 0.5343(3) 0.0299(13) Uani 1 1 d . . . . .
H21A H 0.2995 0.4268 0.5804 0.045 Uiso 1 1 calc R U . . .
H21B H 0.3139 0.4483 0.5037 0.045 Uiso 1 1 calc R U . . .
H21C H 0.3072 0.3380 0.5292 0.045 Uiso 1 1 calc R U . . .
C22 C 0.0540(3) 0.4575(4) 0.6131(3) 0.0323(14) Uani 1 1 d . . . . .
H22A H 0.0597 0.5262 0.6262 0.049 Uiso 1 1 calc R U . . .
H22B H 0.0654 0.4154 0.6514 0.049 Uiso 1 1 calc R U . . .
H22C H 0.0068 0.4460 0.5981 0.049 Uiso 1 1 calc R U . . .
C23 C 0.0872(3) 0.3609(4) 0.3733(2) 0.0259(13) Uani 1 1 d . . . . .
H23A H 0.1235 0.3437 0.3432 0.039 Uiso 1 1 calc R U . . .
H23B H 0.0612 0.4162 0.3547 0.039 Uiso 1 1 calc R U . . .
H23C H 0.0569 0.3046 0.3782 0.039 Uiso 1 1 calc R U . . .
C24 C 0.1974(3) 0.3026(4) 0.2103(2) 0.0211(12) Uani 1 1 d . . . . .
C25 C 0.2517(3) 0.2805(5) 0.1603(3) 0.0445(17) Uani 1 1 d . . . . .
H25A H 0.2609 0.3395 0.1344 0.067 Uiso 1 1 calc R U . . .
H25B H 0.2356 0.2284 0.1301 0.067 Uiso 1 1 calc R U . . .
H25C H 0.2935 0.2593 0.1841 0.067 Uiso 1 1 calc R U . . .
C26 C 0.1323(3) 0.3330(4) 0.1731(3) 0.0326(14) Uani 1 1 d . . . . .
H26A H 0.0963 0.3426 0.2050 0.049 Uiso 1 1 calc R U . . .
H26B H 0.1186 0.2819 0.1411 0.049 Uiso 1 1 calc R U . . .
H26C H 0.1400 0.3943 0.1492 0.049 Uiso 1 1 calc R U . . .
C27 C 0.1832(3) 0.2100(4) 0.2492(3) 0.0352(15) Uani 1 1 d . . . . .
H27A H 0.2240 0.1911 0.2754 0.053 Uiso 1 1 calc R U . . .
H27B H 0.1705 0.1574 0.2180 0.053 Uiso 1 1 calc R U . . .
H27C H 0.1458 0.2219 0.2792 0.053 Uiso 1 1 calc R U . . .
C28 C 0.0936(3) 0.6625(4) 0.2831(2) 0.0200(11) Uani 1 1 d . . . . .
C29 C 0.1249(2) 0.6305(4) 0.3426(2) 0.0173(11) Uani 1 1 d . . . . .
H29 H 0.1020 0.6476 0.3818 0.021 Uiso 1 1 calc R U . . .
C30 C 0.1879(2) 0.5745(3) 0.3539(2) 0.0172(11) Uani 1 1 d . . . . .
C31 C 0.0350(3) 0.7331(4) 0.2842(3) 0.0255(13) Uani 1 1 d . . . . .
H31A H 0.0181 0.7368 0.3295 0.038 Uiso 1 1 calc R U . . .
H31B H -0.0015 0.7105 0.2535 0.038 Uiso 1 1 calc R U . . .
H31C H 0.0504 0.7979 0.2703 0.038 Uiso 1 1 calc R U . . .
C32 C 0.2203(3) 0.5978(4) 0.4233(2) 0.0235(12) Uani 1 1 d . . . . .
H32A H 0.2289 0.6683 0.4269 0.035 Uiso 1 1 calc R U . . .
H32B H 0.2634 0.5623 0.4292 0.035 Uiso 1 1 calc R U . . .
H32C H 0.1893 0.5777 0.4580 0.035 Uiso 1 1 calc R U . . .
C33 C 0.0852(3) 0.6534(4) 0.1614(2) 0.0232(12) Uani 1 1 d . . . . .
C34 C 0.1032(3) 0.7247(4) 0.1144(3) 0.0254(13) Uani 1 1 d . . . . .
C35 C 0.0665(3) 0.7267(4) 0.0527(3) 0.0338(15) Uani 1 1 d . . . . .
H35 H 0.0784 0.7739 0.0203 0.041 Uiso 1 1 calc R U . . .
C36 C 0.0136(3) 0.6627(4) 0.0372(3) 0.0343(15) Uani 1 1 d . . . . .
C37 C -0.0043(3) 0.5959(4) 0.0863(2) 0.0286(13) Uani 1 1 d . . . . .
H37 H -0.0415 0.5530 0.0774 0.034 Uiso 1 1 calc R U . . .
C38 C 0.0306(3) 0.5899(4) 0.1480(2) 0.0219(12) Uani 1 1 d . . . . .
C39 C 0.1563(3) 0.8008(4) 0.1298(3) 0.0335(14) Uani 1 1 d . . . . .
H39A H 0.2013 0.7701 0.1319 0.050 Uiso 1 1 calc R U . . .
H39B H 0.1475 0.8313 0.1728 0.050 Uiso 1 1 calc R U . . .
H39C H 0.1548 0.8507 0.0947 0.050 Uiso 1 1 calc R U . . .
C40 C -0.0246(4) 0.6663(5) -0.0286(3) 0.053(2) Uani 1 1 d . . . . .
H40A H -0.0598 0.7170 -0.0274 0.079 Uiso 1 1 calc R U . . .
H40B H -0.0461 0.6027 -0.0376 0.079 Uiso 1 1 calc R U . . .
H40C H 0.0069 0.6814 -0.0640 0.079 Uiso 1 1 calc R U . . .
C41 C 0.0078(3) 0.5167(4) 0.1988(3) 0.0286(13) Uani 1 1 d . . . . .
H41A H 0.0463 0.4989 0.2286 0.043 Uiso 1 1 calc R U . . .
H41B H -0.0096 0.4581 0.1758 0.043 Uiso 1 1 calc R U . . .
H41C H -0.0283 0.5455 0.2250 0.043 Uiso 1 1 calc R U . . .
C42 C 0.3177(2) 0.6332(4) 0.2105(2) 0.0172(11) Uani 1 1 d . . . . .
C43 C 0.2918(3) 0.6228(4) 0.1434(2) 0.0214(12) Uani 1 1 d . . . . .
C44 C 0.3135(3) 0.6868(4) 0.0941(3) 0.0288(13) Uani 1 1 d . . . . .
H44 H 0.2965 0.6786 0.0495 0.035 Uiso 1 1 calc R U . . .
C45 C 0.3592(3) 0.7617(4) 0.1084(3) 0.0321(14) Uani 1 1 d . . . . .
C46 C 0.3840(3) 0.7726(4) 0.1744(3) 0.0268(13) Uani 1 1 d . . . . .
H46 H 0.4142 0.8249 0.1851 0.032 Uiso 1 1 calc R U . . .
C47 C 0.3656(3) 0.7089(4) 0.2244(2) 0.0209(12) Uani 1 1 d . . . . .
C48 C 0.2433(3) 0.5428(4) 0.1230(3) 0.0278(13) Uani 1 1 d . . . . .
H48A H 0.2039 0.5710 0.0986 0.042 Uiso 1 1 calc R U . . .
H48B H 0.2281 0.5088 0.1628 0.042 Uiso 1 1 calc R U . . .
H48C H 0.2662 0.4963 0.0941 0.042 Uiso 1 1 calc R U . . .
C49 C 0.3794(3) 0.8321(5) 0.0547(3) 0.0446(17) Uani 1 1 d . . . . .
H49A H 0.3677 0.8043 0.0108 0.067 Uiso 1 1 calc R U . . .
H49B H 0.4285 0.8438 0.0585 0.067 Uiso 1 1 calc R U . . .
H49C H 0.3551 0.8941 0.0600 0.067 Uiso 1 1 calc R U . . .
C50 C 0.3985(3) 0.7195(4) 0.2934(3) 0.0266(13) Uani 1 1 d . . . . .
H50A H 0.4258 0.7795 0.2954 0.040 Uiso 1 1 calc R U . . .
H50B H 0.4280 0.6630 0.3029 0.040 Uiso 1 1 calc R U . . .
H50C H 0.3632 0.7228 0.3266 0.040 Uiso 1 1 calc R U . . .
C51 C 0.2352(3) 0.8862(4) 0.3422(3) 0.0331(14) Uani 1 1 d . . . . .
C52 C 0.3053(6) 0.9082(9) 0.3738(7) 0.044(3) Uani 0.631(11) 1 d . . P A 1
H52A H 0.3187 0.8552 0.4043 0.066 Uiso 0.631(11) 1 calc R U P A 1
H52B H 0.3036 0.9699 0.3985 0.066 Uiso 0.631(11) 1 calc R U P A 1
H52C H 0.3385 0.9137 0.3387 0.066 Uiso 0.631(11) 1 calc R U P A 1
C53 C 0.2111(5) 0.9587(6) 0.2950(5) 0.038(3) Uani 0.631(11) 1 d . . P A 1
H53A H 0.2382 0.9557 0.2550 0.058 Uiso 0.631(11) 1 calc R U P A 1
H53B H 0.2155 1.0238 0.3152 0.058 Uiso 0.631(11) 1 calc R U P A 1
H53C H 0.1633 0.9460 0.2828 0.058 Uiso 0.631(11) 1 calc R U P A 1
C54 C 0.1837(5) 0.8841(7) 0.4034(5) 0.038(3) Uani 0.631(11) 1 d . . P A 1
H54A H 0.1392 0.8601 0.3874 0.057 Uiso 0.631(11) 1 calc R U P A 1
H54B H 0.1789 0.9503 0.4213 0.057 Uiso 0.631(11) 1 calc R U P A 1
H54C H 0.2020 0.8407 0.4385 0.057 Uiso 0.631(11) 1 calc R U P A 1
C55 C 0.4509(5) 0.2839(6) 0.0325(4) 0.090(3) Uani 1 1 d . . . . .
H55A H 0.4113 0.3069 0.0564 0.135 Uiso 1 1 calc R U . . .
H55B H 0.4717 0.2285 0.0565 0.135 Uiso 1 1 calc R U . . .
H55C H 0.4364 0.2631 -0.0126 0.135 Uiso 1 1 calc R U . . .
C56 C 0.5032(6) 0.3675(6) 0.0279(4) 0.098(4) Uani 1 1 d . . . . .
H56A H 0.5231 0.3802 0.0732 0.118 Uiso 1 1 calc R U . . .
H56B H 0.5405 0.3455 -0.0004 0.118 Uiso 1 1 calc R U . . .
C57 C 0.4765(4) 0.4568(5) 0.0015(3) 0.062(2) Uani 1 1 d . . . . .
H57A H 0.4374 0.4759 0.0285 0.074 Uiso 1 1 calc R U . . .
H57B H 0.4584 0.4438 -0.0444 0.074 Uiso 1 1 calc R U . . .
N1 N 0.3595(2) 0.3994(3) 0.33009(19) 0.0192(9) Uani 1 1 d . . . . .
N2 N 0.2358(2) 0.3651(3) 0.40278(19) 0.0188(9) Uani 1 1 d . . . . .
N3 N 0.2206(2) 0.3801(3) 0.25618(19) 0.0191(9) Uani 1 1 d . . . . .
N4 N 0.1239(2) 0.6444(3) 0.2220(2) 0.0210(10) Uani 1 1 d . . . . .
N5 N 0.29449(19) 0.5754(3) 0.26296(19) 0.0169(9) Uani 1 1 d . . . . .
N6 N 0.2328(2) 0.7888(3) 0.3135(2) 0.0253(10) Uani 1 1 d . . . . .
Nb1 Nb 0.25699(2) 0.46410(3) 0.31308(2) 0.01661(13) Uani 1 1 d . . . . .
Nb2 Nb 0.21433(2) 0.67393(3) 0.27471(2) 0.01785(13) Uani 1 1 d . . . . .
C54A C 0.1671(10) 0.9360(12) 0.3384(10) 0.047(6) Uani 0.369(11) 1 d . . P A 2
H54D H 0.1354 0.9012 0.3667 0.070 Uiso 0.369(11) 1 calc R U P A 2
H54E H 0.1493 0.9356 0.2921 0.070 Uiso 0.369(11) 1 calc R U P A 2
H54F H 0.1720 1.0037 0.3539 0.070 Uiso 0.369(11) 1 calc R U P A 2
C53A C 0.2797(11) 0.9500(13) 0.2881(12) 0.066(7) Uani 0.369(11) 1 d . . P A 2
H53D H 0.2827 1.0183 0.3026 0.099 Uiso 0.369(11) 1 calc R U P A 2
H53E H 0.2571 0.9467 0.2438 0.099 Uiso 0.369(11) 1 calc R U P A 2
H53F H 0.3256 0.9225 0.2860 0.099 Uiso 0.369(11) 1 calc R U P A 2
C52A C 0.2721(14) 0.8888(16) 0.4034(13) 0.069(9) Uani 0.369(11) 1 d . . P A 2
H52D H 0.2459 0.8563 0.4377 0.103 Uiso 0.369(11) 1 calc R U P A 2
H52E H 0.2806 0.9569 0.4164 0.103 Uiso 0.369(11) 1 calc R U P A 2
H52F H 0.3156 0.8549 0.3989 0.103 Uiso 0.369(11) 1 calc R U P A 2

loop_
_atom_site_aniso_label
_atom_site_aniso_U_11
_atom_site_aniso_U_22
_atom_site_aniso_U_33
_atom_site_aniso_U_23
_atom_site_aniso_U_13
_atom_site_aniso_U_12
C1 0.024(3) 0.024(3) 0.018(3) -0.007(2) -0.007(2) -0.003(3)
C2 0.034(3) 0.015(3) 0.018(3) -0.002(2) -0.005(2) 0.007(3)
C3 0.030(3) 0.019(3) 0.017(3) 0.001(2) -0.008(2) -0.003(3)
C4 0.030(3) 0.022(3) 0.032(3) -0.003(2) -0.002(3) 0.002(3)
C5 0.036(4) 0.023(3) 0.037(3) 0.002(2) 0.007(3) 0.002(3)
C6 0.017(3) 0.019(3) 0.030(3) -0.001(2) -0.010(2) 0.002(2)
C7 0.026(3) 0.022(3) 0.026(3) 0.002(2) 0.000(2) 0.009(3)
C8 0.022(3) 0.034(3) 0.032(3) 0.009(3) -0.004(3) -0.006(3)
C9 0.027(3) 0.025(3) 0.049(4) 0.008(3) -0.008(3) -0.001(3)
C10 0.024(3) 0.020(3) 0.045(4) -0.005(3) -0.015(3) 0.000(3)
C11 0.026(3) 0.024(3) 0.029(3) -0.003(2) -0.006(2) 0.006(3)
C12 0.030(3) 0.033(3) 0.023(3) -0.004(2) -0.006(2) 0.001(3)
C13 0.033(4) 0.061(5) 0.052(4) 0.012(3) -0.013(3) -0.019(4)
C14 0.034(3) 0.038(4) 0.032(3) -0.010(3) -0.017(3) 0.011(3)
C15 0.031(3) 0.018(3) 0.013(2) 0.005(2) -0.002(2) 0.000(2)
C16 0.029(3) 0.020(3) 0.016(3) 0.005(2) -0.001(2) -0.001(2)
C17 0.036(3) 0.021(3) 0.018(3) 0.003(2) -0.006(2) -0.003(3)
C18 0.031(3) 0.020(3) 0.022(3) 0.006(2) 0.002(2) 0.003(3)
C19 0.027(3) 0.022(3) 0.028(3) 0.003(2) 0.002(2) -0.002(3)
C20 0.030(3) 0.021(3) 0.017(3) 0.000(2) 0.000(2) -0.001(3)
C21 0.032(3) 0.033(3) 0.024(3) 0.004(2) -0.005(3) 0.001(3)
C22 0.031(3) 0.040(4) 0.026(3) 0.005(3) 0.005(3) 0.006(3)
C23 0.018(3) 0.032(3) 0.027(3) -0.008(2) -0.001(2) -0.002(3)
C24 0.019(3) 0.024(3) 0.021(3) -0.008(2) -0.006(2) 0.000(2)
C25 0.038(4) 0.038(4) 0.058(4) -0.023(3) 0.008(3) -0.009(3)
C26 0.029(3) 0.030(3) 0.038(3) -0.001(3) -0.016(3) -0.010(3)
C27 0.048(4) 0.022(3) 0.034(3) -0.005(2) -0.012(3) 0.002(3)
C28 0.020(3) 0.021(3) 0.019(3) -0.001(2) 0.000(2) -0.003(2)
C29 0.018(3) 0.021(3) 0.013(2) -0.004(2) 0.002(2) -0.001(2)
C30 0.017(3) 0.016(3) 0.018(3) 0.001(2) 0.000(2) -0.004(2)
C31 0.024(3) 0.028(3) 0.024(3) -0.002(2) -0.001(2) 0.007(3)
C32 0.030(3) 0.021(3) 0.020(3) 0.000(2) -0.007(2) 0.002(3)
C33 0.026(3) 0.026(3) 0.017(3) 0.004(2) -0.004(2) 0.009(3)
C34 0.026(3) 0.026(3) 0.024(3) 0.004(2) 0.000(2) 0.008(3)
C35 0.041(4) 0.038(4) 0.022(3) 0.008(3) 0.000(3) 0.018(3)
C36 0.048(4) 0.034(4) 0.020(3) -0.002(2) -0.010(3) 0.018(3)
C37 0.034(3) 0.028(3) 0.023(3) -0.007(2) -0.012(2) 0.009(3)
C38 0.024(3) 0.024(3) 0.017(3) 0.000(2) -0.001(2) 0.007(3)
C39 0.034(3) 0.032(4) 0.034(3) 0.017(3) 0.001(3) 0.002(3)
C40 0.084(5) 0.047(4) 0.025(3) -0.007(3) -0.026(3) 0.030(4)
C41 0.024(3) 0.029(3) 0.032(3) -0.002(2) -0.005(3) -0.002(3)
C42 0.015(3) 0.022(3) 0.015(2) 0.006(2) 0.001(2) 0.007(2)
C43 0.020(3) 0.026(3) 0.018(3) 0.003(2) -0.003(2) 0.003(2)
C44 0.033(3) 0.033(3) 0.021(3) 0.005(2) 0.005(2) -0.003(3)
C45 0.035(3) 0.034(4) 0.028(3) 0.008(3) 0.001(3) -0.005(3)
C46 0.021(3) 0.028(3) 0.032(3) 0.003(2) 0.009(2) -0.004(3)
C47 0.020(3) 0.017(3) 0.025(3) 0.001(2) -0.002(2) 0.005(2)
C48 0.029(3) 0.032(3) 0.022(3) -0.003(2) -0.007(2) 0.001(3)
C49 0.052(4) 0.046(4) 0.037(4) 0.010(3) 0.003(3) -0.012(3)
C50 0.024(3) 0.027(3) 0.028(3) -0.004(2) -0.006(2) -0.002(3)
C51 0.034(3) 0.012(3) 0.052(4) -0.012(3) -0.008(3) 0.003(3)
C52 0.033(7) 0.019(6) 0.079(10) -0.013(6) -0.005(6) -0.015(5)
C53 0.044(7) 0.012(5) 0.059(7) 0.000(4) -0.001(6) 0.004(5)
C54 0.045(7) 0.026(6) 0.044(6) -0.011(4) 0.015(5) 0.003(5)
C55 0.167(10) 0.052(5) 0.050(5) -0.002(4) 0.006(6) -0.041(6)
C56 0.169(11) 0.059(6) 0.069(6) -0.006(5) 0.041(6) -0.009(7)
C57 0.109(7) 0.042(4) 0.035(4) -0.002(3) 0.015(4) -0.003(4)
N1 0.019(2) 0.017(2) 0.021(2) -0.0033(17) -0.0022(18) 0.003(2)
N2 0.021(2) 0.019(2) 0.016(2) 0.0013(17) -0.0007(18) 0.001(2)
N3 0.020(2) 0.018(2) 0.018(2) 0.0005(17) -0.0084(18) -0.0045(19)
N4 0.023(2) 0.020(2) 0.019(2) 0.0027(18) 0.0000(19) 0.004(2)
N5 0.011(2) 0.018(2) 0.021(2) -0.0010(17) -0.0051(17) 0.0031(18)
N6 0.026(3) 0.018(2) 0.032(3) 0.0004(19) 0.002(2) 0.001(2)
Nb1 0.0189(3) 0.0161(2) 0.0145(2) -0.00003(18) -0.00436(18) 0.0002(2)
Nb2 0.0182(3) 0.0172(3) 0.0180(2) 0.00106(19) -0.00221(19) 0.0005(2)
C54A 0.053(13) 0.027(10) 0.059(13) -0.011(9) 0.000(10) 0.003(9)
C53A 0.061(15) 0.018(10) 0.12(2) -0.004(11) 0.014(13) -0.023(10)
C52A 0.09(2) 0.017(12) 0.10(2) -0.004(12) -0.045(17) 0.006(14)

loop_
_atom_type_symbol
_atom_type_description
_atom_type_scat_dispersion_real
_atom_type_scat_dispersion_imag
_atom_type_scat_source
C C 0.0033 0.0016 'International Tables Vol C Tables 4.2.6.8 and 6.1.1.4'
H H 0.0000 0.0000 'International Tables Vol C Tables 4.2.6.8 and 6.1.1.4'
N N 0.0061 0.0033 'International Tables Vol C Tables 4.2.6.8 and 6.1.1.4'
O O 0.0106 0.0060 'International Tables Vol C Tables 4.2.6.8 and 6.1.1.4'
Nb Nb -2.0727 0.6215 'International Tables Vol C Tables 4.2.6.8 and 6.1.1.4'

loop_
_geom_angle_atom_site_label_1
_geom_angle_atom_site_label_2
_geom_angle_atom_site_label_3
_geom_angle
_geom_angle_site_symmetry_1
_geom_angle_site_symmetry_3
N1 C1 C2 124.1(5) . .
N1 C1 C4 119.8(5) . .
C2 C1 C4 116.1(5) . .
C1 C2 C3 127.8(5) . .
C1 C2 H2 116.1 . .
C3 C2 H2 116.1 . .
N2 C3 C2 123.3(5) . .
N2 C3 C5 120.6(5) . .
C2 C3 C5 116.0(5) . .
C1 C4 H4A 109.5 . .
C1 C4 H4B 109.5 . .
H4A C4 H4B 109.5 . .
C1 C4 H4C 109.5 . .
H4A C4 H4C 109.5 . .
H4B C4 H4C 109.5 . .
C3 C5 H5A 109.5 . .
C3 C5 H5B 109.5 . .
H5A C5 H5B 109.5 . .
C3 C5 H5C 109.5 . .
H5A C5 H5C 109.5 . .
H5B C5 H5C 109.5 . .
C7 C6 C11 119.7(5) . .
C7 C6 N1 122.1(4) . .
C11 C6 N1 118.1(5) . .
C8 C7 C6 119.1(5) . .
C8 C7 C12 120.1(5) . .
C6 C7 C12 120.7(5) . .
C9 C8 C7 122.0(5) . .
C9 C8 H8 119.0 . .
C7 C8 H8 119.0 . .
C10 C9 C8 117.9(5) . .
C10 C9 C13 120.1(5) . .
C8 C9 C13 121.9(6) . .
C9 C10 C11 122.5(5) . .
C9 C10 H10 118.7 . .
C11 C10 H10 118.7 . .
C10 C11 C6 118.6(5) . .
C10 C11 C14 121.6(5) . .
C6 C11 C14 119.8(5) . .
C7 C12 H12A 109.5 . .
C7 C12 H12B 109.5 . .
H12A C12 H12B 109.5 . .
C7 C12 H12C 109.5 . .
H12A C12 H12C 109.5 . .
H12B C12 H12C 109.5 . .
C9 C13 H13A 109.5 . .
C9 C13 H13B 109.5 . .
H13A C13 H13B 109.5 . .
C9 C13 H13C 109.5 . .
H13A C13 H13C 109.5 . .
H13B C13 H13C 109.5 . .
C11 C14 H14A 109.5 . .
C11 C14 H14B 109.5 . .
H14A C14 H14B 109.5 . .
C11 C14 H14C 109.5 . .
H14A C14 H14C 109.5 . .
H14B C14 H14C 109.5 . .
C20 C15 C16 120.4(5) . .
C20 C15 N2 122.0(4) . .
C16 C15 N2 117.6(4) . .
C17 C16 C15 118.7(5) . .
C17 C16 C21 119.8(5) . .
C15 C16 C21 121.5(5) . .
C18 C17 C16 122.6(5) . .
C18 C17 H17 118.7 . .
C16 C17 H17 118.7 . .
C17 C18 C19 117.1(5) . .
C17 C18 C22 120.8(5) . .
C19 C18 C22 122.0(5) . .
C20 C19 C18 122.8(5) . .
C20 C19 H19 118.6 . .
C18 C19 H19 118.6 . .
C19 C20 C15 118.3(5) . .
C19 C20 C23 119.9(5) . .
C15 C20 C23 121.8(4) . .
C16 C21 H21A 109.5 . .
C16 C21 H21B 109.5 . .
H21A C21 H21B 109.5 . .
C16 C21 H21C 109.5 . .
H21A C21 H21C 109.5 . .
H21B C21 H21C 109.5 . .
C18 C22 H22A 109.5 . .
C18 C22 H22B 109.5 . .
H22A C22 H22B 109.5 . .
C18 C22 H22C 109.5 . .
H22A C22 H22C 109.5 . .
H22B C22 H22C 109.5 . .
C20 C23 H23A 109.5 . .
C20 C23 H23B 109.5 . .
H23A C23 H23B 109.5 . .
C20 C23 H23C 109.5 . .
H23A C23 H23C 109.5 . .
H23B C23 H23C 109.5 . .
N3 C24 C27 109.9(4) . .
N3 C24 C26 110.3(4) . .
C27 C24 C26 108.3(4) . .
N3 C24 C25 110.4(4) . .
C27 C24 C25 108.6(5) . .
C26 C24 C25 109.3(5) . .
C24 C25 H25A 109.5 . .
C24 C25 H25B 109.5 . .
H25A C25 H25B 109.5 . .
C24 C25 H25C 109.5 . .
H25A C25 H25C 109.5 . .
H25B C25 H25C 109.5 . .
C24 C26 H26A 109.5 . .
C24 C26 H26B 109.5 . .
H26A C26 H26B 109.5 . .
C24 C26 H26C 109.5 . .
H26A C26 H26C 109.5 . .
H26B C26 H26C 109.5 . .
C24 C27 H27A 109.5 . .
C24 C27 H27B 109.5 . .
H27A C27 H27B 109.5 . .
C24 C27 H27C 109.5 . .
H27A C27 H27C 109.5 . .
H27B C27 H27C 109.5 . .
C29 C28 N4 120.2(5) . .
C29 C28 C31 120.3(4) . .
N4 C28 C31 118.4(4) . .
C29 C28 Nb2 70.8(3) . .
N4 C28 Nb2 59.8(2) . .
C31 C28 Nb2 136.2(4) . .
C28 C29 C30 130.0(4) . .
C28 C29 Nb2 75.0(3) . .
C30 C29 Nb2 64.8(3) . .
C28 C29 H29 115.0 . .
C30 C29 H29 115.0 . .
Nb2 C29 H29 144.0 . .
C29 C30 C32 110.6(4) . .
C29 C30 Nb2 77.4(3) . .
C32 C30 Nb2 115.4(3) . .
C29 C30 Nb1 145.7(3) . .
C32 C30 Nb1 103.6(3) . .
Nb2 C30 Nb1 89.47(17) . .
C28 C31 H31A 109.5 . .
C28 C31 H31B 109.5 . .
H31A C31 H31B 109.5 . .
C28 C31 H31C 109.5 . .
H31A C31 H31C 109.5 . .
H31B C31 H31C 109.5 . .
C30 C32 H32A 109.5 . .
C30 C32 H32B 109.5 . .
H32A C32 H32B 109.5 . .
C30 C32 H32C 109.5 . .
H32A C32 H32C 109.5 . .
H32B C32 H32C 109.5 . .
C38 C33 C34 120.6(5) . .
C38 C33 N4 119.8(4) . .
C34 C33 N4 119.6(5) . .
C33 C34 C35 117.8(5) . .
C33 C34 C39 122.1(5) . .
C35 C34 C39 120.0(5) . .
C36 C35 C34 122.8(5) . .
C36 C35 H35 118.6 . .
C34 C35 H35 118.6 . .
C35 C36 C37 117.5(5) . .
C35 C36 C40 121.8(6) . .
C37 C36 C40 120.7(6) . .
C38 C37 C36 122.3(5) . .
C38 C37 H37 118.9 . .
C36 C37 H37 118.9 . .
C37 C38 C33 119.0(5) . .
C37 C38 C41 119.2(5) . .
C33 C38 C41 121.8(4) . .
C34 C39 H39A 109.5 . .
C34 C39 H39B 109.5 . .
H39A C39 H39B 109.5 . .
C34 C39 H39C 109.5 . .
H39A C39 H39C 109.5 . .
H39B C39 H39C 109.5 . .
C36 C40 H40A 109.5 . .
C36 C40 H40B 109.5 . .
H40A C40 H40B 109.5 . .
C36 C40 H40C 109.5 . .
H40A C40 H40C 109.5 . .
H40B C40 H40C 109.5 . .
C38 C41 H41A 109.5 . .
C38 C41 H41B 109.5 . .
H41A C41 H41B 109.5 . .
C38 C41 H41C 109.5 . .
H41A C41 H41C 109.5 . .
H41B C41 H41C 109.5 . .
N5 C42 C47 119.7(4) . .
N5 C42 C43 122.3(4) . .
C47 C42 C43 117.9(4) . .
N5 C42 Nb2 56.7(2) . .
C47 C42 Nb2 106.4(3) . .
C43 C42 Nb2 103.7(3) . .
C44 C43 C42 119.7(5) . .
C44 C43 C48 118.1(5) . .
C42 C43 C48 122.1(4) . .
C45 C44 C43 122.0(5) . .
C45 C44 H44 119.0 . .
C43 C44 H44 119.0 . .
C44 C45 C46 118.4(5) . .
C44 C45 C49 120.7(5) . .
C46 C45 C49 120.9(5) . .
C47 C46 C45 121.6(5) . .
C47 C46 H46 119.2 . .
C45 C46 H46 119.2 . .
C46 C47 C42 120.4(5) . .
C46 C47 C50 119.1(5) . .
C42 C47 C50 120.5(4) . .
C43 C48 H48A 109.5 . .
C43 C48 H48B 109.5 . .
H48A C48 H48B 109.5 . .
C43 C48 H48C 109.5 . .
H48A C48 H48C 109.5 . .
H48B C48 H48C 109.5 . .
C45 C49 H49A 109.5 . .
C45 C49 H49B 109.5 . .
H49A C49 H49B 109.5 . .
C45 C49 H49C 109.5 . .
H49A C49 H49C 109.5 . .
H49B C49 H49C 109.5 . .
C47 C50 H50A 109.5 . .
C47 C50 H50B 109.5 . .
H50A C50 H50B 109.5 . .
C47 C50 H50C 109.5 . .
H50A C50 H50C 109.5 . .
H50B C50 H50C 109.5 . .
C52A C51 N6 112.1(10) . .
C53 C51 N6 111.6(6) . .
C52A C51 C54A 117.8(14) . .
N6 C51 C54A 112.4(8) . .
C53 C51 C52 114.1(7) . .
N6 C51 C52 111.1(6) . .
C53 C51 C54 108.1(7) . .
N6 C51 C54 105.8(5) . .
C52 C51 C54 105.6(7) . .
C52A C51 C53A 106.8(14) . .
N6 C51 C53A 103.5(8) . .
C54A C51 C53A 102.6(11) . .
C51 C52 H52A 109.5 . .
C51 C52 H52B 109.5 . .
H52A C52 H52B 109.5 . .
C51 C52 H52C 109.5 . .
H52A C52 H52C 109.5 . .
H52B C52 H52C 109.5 . .
C51 C53 H53A 109.5 . .
C51 C53 H53B 109.5 . .
H53A C53 H53B 109.5 . .
C51 C53 H53C 109.5 . .
H53A C53 H53C 109.5 . .
H53B C53 H53C 109.5 . .
C51 C54 H54A 109.5 . .
C51 C54 H54B 109.5 . .
H54A C54 H54B 109.5 . .
C51 C54 H54C 109.5 . .
H54A C54 H54C 109.5 . .
H54B C54 H54C 109.5 . .
C56 C55 H55A 109.5 . .
C56 C55 H55B 109.5 . .
H55A C55 H55B 109.5 . .
C56 C55 H55C 109.5 . .
H55A C55 H55C 109.5 . .
H55B C55 H55C 109.5 . .
C57 C56 C55 114.8(9) . .
C57 C56 H56A 108.6 . .
C55 C56 H56A 108.6 . .
C57 C56 H56B 108.6 . .
C55 C56 H56B 108.6 . .
H56A C56 H56B 107.6 . .
C56 C57 C57 117.9(10) . 3_665
C56 C57 H57A 107.8 . .
C57 C57 H57A 107.8 3_665 .
C56 C57 H57B 107.8 . .
C57 C57 H57B 107.8 3_665 .
H57A C57 H57B 107.2 . .
C1 N1 C6 114.7(4) . .
C1 N1 Nb1 122.4(3) . .
C6 N1 Nb1 122.3(3) . .
C3 N2 C15 114.4(4) . .
C3 N2 Nb1 119.8(3) . .
C15 N2 Nb1 125.0(3) . .
C24 N3 Nb1 173.0(4) . .
C28 N4 C33 120.1(4) . .
C28 N4 Nb2 84.5(3) . .
C33 N4 Nb2 147.6(3) . .
C42 N5 Nb1 161.6(3) . .
C42 N5 Nb2 89.3(3) . .
Nb1 N5 Nb2 98.18(17) . .
C51 N6 Nb2 169.7(4) . .
N3 Nb1 N5 108.91(17) . .
N3 Nb1 C30 116.51(19) . .
N5 Nb1 C30 84.71(17) . .
N3 Nb1 N1 100.78(17) . .
N5 Nb1 N1 91.83(15) . .
C30 Nb1 N1 141.63(16) . .
N3 Nb1 N2 92.39(16) . .
N5 Nb1 N2 158.41(15) . .
C30 Nb1 N2 88.96(16) . .
N1 Nb1 N2 80.42(15) . .
N3 Nb1 Nb2 110.25(13) . .
N5 Nb1 Nb2 42.30(11) . .
C30 Nb1 Nb2 44.74(12) . .
N1 Nb1 Nb2 130.44(11) . .
N2 Nb1 Nb2 133.51(10) . .
N6 Nb2 N4 123.44(18) . .
N6 Nb2 N5 118.21(18) . .
N4 Nb2 N5 116.91(15) . .
N6 Nb2 C30 106.46(18) . .
N4 Nb2 C30 91.58(17) . .
N5 Nb2 C30 83.06(17) . .
N6 Nb2 C29 96.67(18) . .
N4 Nb2 C29 66.30(16) . .
N5 Nb2 C29 119.13(16) . .
C30 Nb2 C29 37.79(17) . .
N6 Nb2 C28 102.40(18) . .
N4 Nb2 C28 35.72(15) . .
N5 Nb2 C28 136.00(16) . .
C30 Nb2 C28 69.11(18) . .
C29 Nb2 C28 34.24(16) . .
N6 Nb2 C42 105.23(18) . .
N4 Nb2 C42 113.04(16) . .
N5 Nb2 C42 34.07(15) . .
C30 Nb2 C42 117.13(17) . .
C29 Nb2 C42 151.96(17) . .
C28 Nb2 C42 147.87(16) . .
N6 Nb2 Nb1 131.42(14) . .
N4 Nb2 Nb1 99.60(11) . .
N5 Nb2 Nb1 39.52(11) . .
C30 Nb2 Nb1 45.79(13) . .
C29 Nb2 Nb1 79.74(12) . .
C28 Nb2 Nb1 100.61(12) . .
C42 Nb2 Nb1 72.68(11) . .
C51 C54A H54D 109.5 . .
C51 C54A H54E 109.5 . .
H54D C54A H54E 109.5 . .
C51 C54A H54F 109.5 . .
H54D C54A H54F 109.5 . .
H54E C54A H54F 109.5 . .
C51 C53A H53D 109.5 . .
C51 C53A H53E 109.5 . .
H53D C53A H53E 109.5 . .
C51 C53A H53F 109.5 . .
H53D C53A H53F 109.5 . .
H53E C53A H53F 109.5 . .
C51 C52A H52D 109.5 . .
C51 C52A H52E 109.5 . .
H52D C52A H52E 109.5 . .
C51 C52A H52F 109.5 . .
H52D C52A H52F 109.5 . .
H52E C52A H52F 109.5 . .

loop_
_geom_bond_atom_site_label_1
_geom_bond_atom_site_label_2
_geom_bond_distance
_geom_bond_site_symmetry_2
C1 N1 1.341(6) .
C1 C2 1.396(7) .
C1 C4 1.516(7) .
C2 C3 1.401(7) .
C2 H2 0.9500 .
C3 N2 1.333(6) .
C3 C5 1.523(7) .
C4 H4A 0.9800 .
C4 H4B 0.9800 .
C4 H4C 0.9800 .
C5 H5A 0.9800 .
C5 H5B 0.9800 .
C5 H5C 0.9800 .
C6 C7 1.397(7) .
C6 C11 1.411(7) .
C6 N1 1.444(6) .
C7 C8 1.393(8) .
C7 C12 1.503(7) .
C8 C9 1.385(8) .
C8 H8 0.9500 .
C9 C10 1.378(8) .
C9 C13 1.514(8) .
C10 C11 1.390(8) .
C10 H10 0.9500 .
C11 C14 1.492(7) .
C12 H12A 0.9800 .
C12 H12B 0.9800 .
C12 H12C 0.9800 .
C13 H13A 0.9800 .
C13 H13B 0.9800 .
C13 H13C 0.9800 .
C14 H14A 0.9800 .
C14 H14B 0.9800 .
C14 H14C 0.9800 .
C15 C20 1.399(7) .
C15 C16 1.411(7) .
C15 N2 1.444(6) .
C16 C17 1.392(7) .
C16 C21 1.504(7) .
C17 C18 1.388(7) .
C17 H17 0.9500 .
C18 C19 1.396(7) .
C18 C22 1.504(7) .
C19 C20 1.396(7) .
C19 H19 0.9500 .
C20 C23 1.512(7) .
C21 H21A 0.9800 .
C21 H21B 0.9800 .
C21 H21C 0.9800 .
C22 H22A 0.9800 .
C22 H22B 0.9800 .
C22 H22C 0.9800 .
C23 H23A 0.9800 .
C23 H23B 0.9800 .
C23 H23C 0.9800 .
C24 N3 1.466(6) .
C24 C27 1.518(7) .
C24 C26 1.518(7) .
C24 C25 1.520(7) .
C25 H25A 0.9800 .
C25 H25B 0.9800 .
C25 H25C 0.9800 .
C26 H26A 0.9800 .
C26 H26B 0.9800 .
C26 H26C 0.9800 .
C27 H27A 0.9800 .
C27 H27B 0.9800 .
C27 H27C 0.9800 .
C28 C29 1.393(7) .
C28 N4 1.403(6) .
C28 C31 1.503(7) .
C28 Nb2 2.392(5) .
C29 C30 1.468(7) .
C29 Nb2 2.338(5) .
C29 H29 0.9500 .
C30 C32 1.543(6) .
C30 Nb2 2.168(5) .
C30 Nb1 2.208(5) .
C31 H31A 0.9800 .
C31 H31B 0.9800 .
C31 H31C 0.9800 .
C32 H32A 0.9800 .
C32 H32B 0.9800 .
C32 H32C 0.9800 .
C33 C38 1.400(7) .
C33 C34 1.411(7) .
C33 N4 1.415(6) .
C34 C35 1.411(7) .
C34 C39 1.499(8) .
C35 C36 1.386(8) .
C35 H35 0.9500 .
C36 C37 1.397(8) .
C36 C40 1.497(7) .
C37 C38 1.396(7) .
C37 H37 0.9500 .
C38 C41 1.509(7) .
C39 H39A 0.9800 .
C39 H39B 0.9800 .
C39 H39C 0.9800 .
C40 H40A 0.9800 .
C40 H40B 0.9800 .
C40 H40C 0.9800 .
C41 H41A 0.9800 .
C41 H41B 0.9800 .
C41 H41C 0.9800 .
C42 N5 1.404(6) .
C42 C47 1.421(7) .
C42 C43 1.430(6) .
C42 Nb2 2.507(5) .
C43 C44 1.397(7) .
C43 C48 1.499(7) .
C44 C45 1.386(8) .
C44 H44 0.9500 .
C45 C46 1.402(7) .
C45 C49 1.508(7) .
C46 C47 1.386(7) .
C46 H46 0.9500 .
C47 C50 1.514(7) .
C48 H48A 0.9800 .
C48 H48B 0.9800 .
C48 H48C 0.9800 .
C49 H49A 0.9800 .
C49 H49B 0.9800 .
C49 H49C 0.9800 .
C50 H50A 0.9800 .
C50 H50B 0.9800 .
C50 H50C 0.9800 .
C51 C52A 1.40(2) .
C51 C53 1.439(11) .
C51 N6 1.452(6) .
C51 C54A 1.503(19) .
C51 C52 1.528(13) .
C51 C54 1.618(10) .
C51 C53A 1.66(2) .
C52 H52A 0.9800 .
C52 H52B 0.9800 .
C52 H52C 0.9800 .
C53 H53A 0.9800 .
C53 H53B 0.9800 .
C53 H53C 0.9800 .
C54 H54A 0.9800 .
C54 H54B 0.9800 .
C54 H54C 0.9800 .
C55 C56 1.544(11) .
C55 H55A 0.9800 .
C55 H55B 0.9800 .
C55 H55C 0.9800 .
C56 C57 1.426(11) .
C56 H56A 0.9900 .
C56 H56B 0.9900 .
C57 C57 1.503(14) 3_665
C57 H57A 0.9900 .
C57 H57B 0.9900 .
N1 Nb1 2.218(4) .
N2 Nb1 2.301(4) .
N3 Nb1 1.754(4) .
N4 Nb2 2.077(4) .
N5 Nb1 1.980(4) .
N5 Nb2 2.094(4) .
N6 Nb2 1.785(4) .
Nb1 Nb2 3.0802(6) .
C54A H54D 0.9800 .
C54A H54E 0.9800 .
C54A H54F 0.9800 .
C53A H53D 0.9800 .
C53A H53E 0.9800 .
C53A H53F 0.9800 .
C52A H52D 0.9800 .
C52A H52E 0.9800 .
C52A H52F 0.9800 .
